data_7016709
loop_
_publ_author_name
'Kruck, Matthias'
'Sauer, D\'esir\'ee C'
'Enders, Markus'
'Wadepohl, Hubert'
'Gade, Lutz H.'

_publ_section_title
;
 Bis(2-pyridylimino)isoindolato iron(ii) and cobalt(ii) complexes:
 Structural chemistry and paramagnetic NMR spectroscopy.
;
_journal_issue 40
_journal_name_full 'Dalton transactions (Cambridge, England : 2003)'
_journal_page_first 10406
_journal_page_last 10415
_journal_paper_doi 10.1039/c1dt10617a
_journal_volume 40
_journal_year 2011
_chemical_formula_sum 'C30 H36 Cl Fe N5 O2 S2'
_chemical_formula_weight 654.06
_space_group_IT_number 14
_symmetry_cell_setting monoclinic
_symmetry_Int_Tables_number 14
_symmetry_space_group_name_Hall '-P 2ybc'
_symmetry_space_group_name_H-M 'P 1 21/c 1'
_atom_sites_solution_hydrogens geom
_atom_sites_solution_primary dual
_atom_sites_solution_secondary difmap
_audit_block_code ga_mkr14
_audit_creation_method SHELXL-97
_cell_angle_alpha 90.00
_cell_angle_beta 90.207(16)
_cell_angle_gamma 90.00
_cell_formula_units_Z 4
_cell_length_a 8.838(4)
_cell_length_b 16.324(7)
_cell_length_c 20.602(9)
_cell_measurement_reflns_used 8049
_cell_measurement_temperature 100(2)
_cell_measurement_theta_max 32.03
_cell_measurement_theta_min 2.34
_cell_volume 2972(2)
_computing_cell_refinement
;
SAINT (Bruker AXS, 1997-2008). Includes estimated systematic errors
of the unit cell constants from Monte Carlo simulations.
;
_computing_data_collection 'SMART-5.631 (Bruker AXS, 2003)'
_computing_data_reduction 'SAINT (Bruker AXS, 1997-2008); SADABS (Bruker AXS, 2008)'
_computing_publication_material 'SHELXL-97 (Sheldrick, 1997)'
_computing_structure_refinement 'SHELXL-97 (Sheldrick, 1997)'
_computing_structure_solution 'SUPERFLIP (Palatinus, 2007-2009)'
_diffrn_ambient_environment 'perfluoro polyether oil'
_diffrn_ambient_temperature 100(2)
_diffrn_detector 'CCD plate'
_diffrn_detector_area_resol_mean 8.19
_diffrn_detector_type CCD-PXL-KAF2
_diffrn_measured_fraction_theta_full 0.999
_diffrn_measured_fraction_theta_max 0.956
_diffrn_measurement_device 'three-circle diffractometer'
_diffrn_measurement_device_type 'Bruker AXS Smart 1000'
_diffrn_measurement_method '\f- and \w-scans'
_diffrn_measurement_specimen_support 'polyimid foil'
_diffrn_radiation_monochromator graphite
_diffrn_radiation_probe x-ray
_diffrn_radiation_type MoK\a
_diffrn_radiation_wavelength 0.71073
_diffrn_reflns_av_R_equivalents 0.0426
_diffrn_reflns_av_sigmaI/netI 0.0274
_diffrn_reflns_limit_h_max 13
_diffrn_reflns_limit_h_min -13
_diffrn_reflns_limit_k_max 24
_diffrn_reflns_limit_k_min 0
_diffrn_reflns_limit_l_max 30
_diffrn_reflns_limit_l_min 0
_diffrn_reflns_number 75048
_diffrn_reflns_theta_full 30.51
_diffrn_reflns_theta_max 32.25
_diffrn_reflns_theta_min 1.98
_diffrn_source 'fine-focus sealed tube'
_exptl_absorpt_coefficient_mu 0.776
_exptl_absorpt_correction_T_max 0.9791
_exptl_absorpt_correction_T_min 0.8147
_exptl_absorpt_correction_type numerical
_exptl_absorpt_process_details
;
multi-scan from symmetry-related measurements (Blessing 1995)
SADABS (Sheldrick & Bruker AXS, 2004-2008)
;
_exptl_crystal_colour yellow
_exptl_crystal_density_diffrn 1.462
_exptl_crystal_density_method 'not measured'
_exptl_crystal_description irregular
_exptl_crystal_F_000 1368
_exptl_crystal_size_max 0.27
_exptl_crystal_size_mid 0.12
_exptl_crystal_size_min 0.08
_refine_diff_density_max 0.844
_refine_diff_density_min -0.514
_refine_diff_density_rms 0.075
_refine_ls_abs_structure_details 'Flack H D (1983), Acta Cryst. A39, 876-881'
_refine_ls_extinction_method none
_refine_ls_goodness_of_fit_ref 1.041
_refine_ls_hydrogen_treatment constr
_refine_ls_matrix_type full
_refine_ls_number_parameters 412
_refine_ls_number_reflns 10075
_refine_ls_number_restraints 0
_refine_ls_restrained_S_all 1.041
_refine_ls_R_factor_all 0.0495
_refine_ls_R_factor_gt 0.0359
_refine_ls_shift/su_max 0.001
_refine_ls_shift/su_mean 0.000
_refine_ls_structure_factor_coef Fsqd
_refine_ls_weighting_details 'calc w=1/[\s^2^(Fo^2^)+(0.0458P)^2^+1.7711P] where P=(Fo^2^+2Fc^2^)/3'
_refine_ls_weighting_scheme calc
_refine_ls_wR_factor_gt 0.0862
_refine_ls_wR_factor_ref 0.0930
_reflns_number_gt 8279
_reflns_number_total 10075
_reflns_threshold_expression >2sigma(I)
_cod_data_source_file c1dt10617a.txt
_cod_data_source_block complex_3b
_cod_original_sg_symbol_H-M 'P 21/c'
_cod_database_code 7016709
_audit_block_refno 957

loop_
_symmetry_equiv_pos_as_xyz
'x, y, z'
'-x, y+1/2, -z+1/2'
'-x, -y, -z'
'x, -y-1/2, z-1/2'

loop_
_atom_site_label
_atom_site_type_symbol
_atom_site_fract_x
_atom_site_fract_y
_atom_site_fract_z
_atom_site_U_iso_or_equiv
_atom_site_adp_type
_atom_site_occupancy
_atom_site_symmetry_multiplicity
_atom_site_calc_flag
_atom_site_refinement_flags
_atom_site_disorder_assembly
_atom_site_disorder_group
Fe1 Fe 0.77933(2) 0.306060(11) 0.286262(9) 0.01128(5) Uani 1 1 d . . .
Cl1 Cl 0.57908(4) 0.28162(2) 0.357743(16) 0.01762(7) Uani 1 1 d . . .
S1 S 1.12489(4) 0.33224(2) 0.23973(2) 0.02130(8) Uani 1 1 d . . .
O1 O 0.97951(11) 0.37302(6) 0.26194(5) 0.01754(19) Uani 1 1 d . . .
N1 N 0.76453(13) 0.23966(7) 0.20517(5) 0.0136(2) Uani 1 1 d . . .
N2 N 0.60052(13) 0.32560(7) 0.13963(6) 0.0150(2) Uani 1 1 d . . .
N3 N 0.66767(12) 0.40566(7) 0.23571(5) 0.01211(19) Uani 1 1 d . . .
N4 N 0.89890(13) 0.11657(7) 0.23748(6) 0.0160(2) Uani 1 1 d . . .
N5 N 0.93150(13) 0.21441(7) 0.32622(6) 0.0137(2) Uani 1 1 d . . .
C1 C 0.67693(15) 0.25941(8) 0.15213(6) 0.0139(2) Uani 1 1 d . . .
C2 C 0.67840(16) 0.18955(8) 0.10600(6) 0.0157(2) Uani 1 1 d . . .
C7 C 0.76686(16) 0.12854(9) 0.13448(7) 0.0165(2) Uani 1 1 d . . .
C8 C 0.81804(15) 0.16070(8) 0.19822(6) 0.0144(2) Uani 1 1 d . . .
C3 C 0.61161(18) 0.17831(9) 0.04556(7) 0.0198(3) Uani 1 1 d . . .
H3 H 0.5512 0.2199 0.0262 0.024 Uiso 1 1 calc R . .
C4 C 0.63646(19) 0.10374(10) 0.01420(7) 0.0233(3) Uani 1 1 d . . .
H4 H 0.5921 0.0942 -0.0272 0.028 Uiso 1 1 calc R . .
C5 C 0.7255(2) 0.04290(10) 0.04282(8) 0.0251(3) Uani 1 1 d . . .
H5 H 0.7404 -0.0075 0.0206 0.030 Uiso 1 1 calc R . .
C6 C 0.79294(18) 0.05477(9) 0.10332(7) 0.0220(3) Uani 1 1 d . . .
H6 H 0.8546 0.0137 0.1225 0.026 Uiso 1 1 calc R . .
C9 C 0.59748(14) 0.39650(8) 0.17764(6) 0.0134(2) Uani 1 1 d . . .
C10 C 0.51239(16) 0.46102(9) 0.15081(7) 0.0165(2) Uani 1 1 d . . .
H10 H 0.4586 0.4532 0.1113 0.020 Uiso 1 1 calc R . .
C11 C 0.50737(16) 0.53551(9) 0.18204(7) 0.0173(3) Uani 1 1 d . . .
H11 H 0.4494 0.5791 0.1642 0.021 Uiso 1 1 calc R . .
C12 C 0.58733(15) 0.54711(8) 0.23992(6) 0.0146(2) Uani 1 1 d . . .
C17 C 0.66251(14) 0.47962(8) 0.26599(6) 0.0124(2) Uani 1 1 d . . .
C13 C 0.59072(17) 0.63045(9) 0.27149(7) 0.0197(3) Uani 1 1 d . . .
H13A H 0.4882 0.6434 0.2877 0.024 Uiso 1 1 calc R . .
H13B H 0.6168 0.6718 0.2382 0.024 Uiso 1 1 calc R . .
C14 C 0.70287(17) 0.63747(9) 0.32760(7) 0.0190(3) Uani 1 1 d . . .
H14A H 0.8064 0.6448 0.3103 0.023 Uiso 1 1 calc R . .
H14B H 0.6778 0.6860 0.3543 0.023 Uiso 1 1 calc R . .
C15 C 0.69708(18) 0.56058(9) 0.36943(7) 0.0190(3) Uani 1 1 d . . .
H15A H 0.5929 0.5523 0.3856 0.023 Uiso 1 1 calc R . .
H15B H 0.7651 0.5671 0.4074 0.023 Uiso 1 1 calc R . .
C16 C 0.74590(16) 0.48613(8) 0.32981(6) 0.0155(2) Uani 1 1 d . . .
H16A H 0.8559 0.4897 0.3213 0.019 Uiso 1 1 calc R . .
H16B H 0.7276 0.4359 0.3555 0.019 Uiso 1 1 calc R . .
C18 C 0.96064(15) 0.14216(8) 0.29642(6) 0.0139(2) Uani 1 1 d . . .
C19 C 1.06454(16) 0.08656(9) 0.32350(7) 0.0169(2) Uani 1 1 d . . .
H19 H 1.0776 0.0339 0.3046 0.020 Uiso 1 1 calc R . .
C20 C 1.14710(16) 0.10860(9) 0.37732(7) 0.0192(3) Uani 1 1 d . A .
H20 H 1.2203 0.0719 0.3947 0.023 Uiso 1 1 calc R . .
C21 C 1.12397(15) 0.18476(9) 0.40674(7) 0.0162(2) Uani 1 1 d . . .
C26 C 1.00999(15) 0.23414(8) 0.38120(6) 0.0140(2) Uani 1 1 d . A .
C22A C 1.22175(18) 0.21146(10) 0.46330(8) 0.0229(3) Uani 0.257(5) 1 d P A 1
H22A H 1.3187 0.2332 0.4467 0.028 Uiso 0.257(5) 1 calc PR A 1
H22B H 1.2447 0.1634 0.4909 0.028 Uiso 0.257(5) 1 calc PR A 1
C22B C 1.22175(18) 0.21146(10) 0.46330(8) 0.0229(3) Uani 0.743(5) 1 d P A 2
H22C H 1.3285 0.1973 0.4541 0.028 Uiso 0.743(5) 1 calc PR A 2
H22D H 1.1908 0.1811 0.5027 0.028 Uiso 0.743(5) 1 calc PR A 2
C23A C 1.1434(7) 0.2777(4) 0.5046(3) 0.0236(16) Uani 0.257(5) 1 d P A 1
H23A H 1.0554 0.2541 0.5276 0.028 Uiso 0.257(5) 1 calc PR A 1
H23B H 1.2147 0.3001 0.5372 0.028 Uiso 0.257(5) 1 calc PR A 1
C23B C 1.2100(2) 0.30427(14) 0.47661(11) 0.0223(5) Uani 0.743(5) 1 d P A 2
H23C H 1.2606 0.3177 0.5182 0.027 Uiso 0.743(5) 1 calc PR A 2
H23D H 1.2607 0.3352 0.4416 0.027 Uiso 0.743(5) 1 calc PR A 2
C24A C 1.0926(10) 0.3440(4) 0.4590(4) 0.0229(15) Uani 0.257(5) 1 d P A 1
H24A H 1.1800 0.3629 0.4330 0.027 Uiso 0.257(5) 1 calc PR A 1
H24B H 1.0550 0.3912 0.4844 0.027 Uiso 0.257(5) 1 calc PR A 1
C24B C 1.0427(3) 0.32805(18) 0.47972(13) 0.0223(5) Uani 0.743(5) 1 d P A 2
H24C H 1.0333 0.3864 0.4922 0.027 Uiso 0.743(5) 1 calc PR A 2
H24D H 0.9911 0.2946 0.5130 0.027 Uiso 0.743(5) 1 calc PR A 2
C25A C 0.96773(17) 0.31413(9) 0.41341(7) 0.0184(3) Uani 0.257(5) 1 d P A 1
H25A H 0.8731 0.3066 0.4383 0.022 Uiso 0.257(5) 1 calc PR A 1
H25B H 0.9488 0.3561 0.3797 0.022 Uiso 0.257(5) 1 calc PR A 1
C25B C 0.96773(17) 0.31413(9) 0.41341(7) 0.0184(3) Uani 0.743(5) 1 d P A 2
H25C H 0.8565 0.3157 0.4189 0.022 Uiso 0.743(5) 1 calc PR A 2
H25D H 0.9960 0.3598 0.3842 0.022 Uiso 0.743(5) 1 calc PR A 2
C27 C 1.1526(2) 0.36508(13) 0.15870(8) 0.0338(4) Uani 1 1 d . . .
H27A H 1.0755 0.3403 0.1306 0.051 Uiso 1 1 calc R . .
H27B H 1.2533 0.3483 0.1441 0.051 Uiso 1 1 calc R . .
H27C H 1.1443 0.4249 0.1566 0.051 Uiso 1 1 calc R . .
C28 C 1.27033(19) 0.39179(17) 0.27740(9) 0.0415(5) Uani 1 1 d . . .
H28A H 1.2549 0.4498 0.2672 0.062 Uiso 1 1 calc R . .
H28B H 1.3692 0.3742 0.2611 0.062 Uiso 1 1 calc R . .
H28C H 1.2667 0.3840 0.3245 0.062 Uiso 1 1 calc R . .
S2A S 0.22962(6) 0.55914(3) 0.04099(3) 0.01943(15) Uani 0.6729(15) 1 d P B 3
O2A O 0.2516(2) 0.47201(11) 0.02018(11) 0.0258(4) Uani 0.6729(15) 1 d P B 3
C31A C 0.40372(18) 0.61060(9) 0.02380(7) 0.0224(3) Uani 0.6729(15) 1 d P B 3
H31D H 0.4887 0.5772 0.0392 0.034 Uiso 0.6729(15) 1 calc PR B 3
H31E H 0.4051 0.6638 0.0459 0.034 Uiso 0.6729(15) 1 calc PR B 3
H31F H 0.4127 0.6190 -0.0231 0.034 Uiso 0.6729(15) 1 calc PR B 3
C32A C 0.1224(2) 0.60522(12) -0.02333(10) 0.0341(4) Uani 0.6729(15) 1 d P B 3
H32D H 0.1727 0.5950 -0.0649 0.051 Uiso 0.6729(15) 1 calc PR B 3
H32E H 0.1152 0.6644 -0.0160 0.051 Uiso 0.6729(15) 1 calc PR B 3
H32F H 0.0205 0.5815 -0.0244 0.051 Uiso 0.6729(15) 1 calc PR B 3
S2B S 0.27276(12) 0.53223(7) -0.00428(5) 0.0191(3) Uani 0.3271(15) 1 d P B 4
O2B O 0.2195(5) 0.4873(3) 0.0540(3) 0.0355(11) Uani 0.3271(15) 1 d P B 4
C31B C 0.40372(18) 0.61060(9) 0.02380(7) 0.0224(3) Uani 0.3271(15) 1 d P B 4
H31A H 0.4069 0.6105 0.0714 0.034 Uiso 0.3271(15) 1 calc PR B 4
H31B H 0.3699 0.6644 0.0083 0.034 Uiso 0.3271(15) 1 calc PR B 4
H31C H 0.5050 0.5991 0.0068 0.034 Uiso 0.3271(15) 1 calc PR B 4
C32B C 0.1224(2) 0.60522(12) -0.02333(10) 0.0341(4) Uani 0.3271(15) 1 d P B 4
H32A H 0.0567 0.6118 0.0145 0.051 Uiso 0.3271(15) 1 calc PR B 4
H32B H 0.0626 0.5848 -0.0601 0.051 Uiso 0.3271(15) 1 calc PR B 4
H32C H 0.1671 0.6582 -0.0347 0.051 Uiso 0.3271(15) 1 calc PR B 4

loop_
_atom_site_aniso_label
_atom_site_aniso_U_11
_atom_site_aniso_U_22
_atom_site_aniso_U_33
_atom_site_aniso_U_23
_atom_site_aniso_U_13
_atom_site_aniso_U_12
Fe1 0.01162(9) 0.01149(9) 0.01071(8) 0.00018(6) -0.00089(6) 0.00044(6)
Cl1 0.01751(15) 0.02029(15) 0.01507(14) 0.00194(11) 0.00260(11) -0.00177(11)
S1 0.01867(16) 0.01756(16) 0.02773(19) 0.00371(13) 0.00815(14) 0.00338(12)
O1 0.0113(4) 0.0146(4) 0.0267(5) -0.0002(4) 0.0016(4) 0.0008(3)
N1 0.0142(5) 0.0143(5) 0.0123(5) 0.0000(4) -0.0009(4) 0.0002(4)
N2 0.0171(5) 0.0156(5) 0.0123(5) 0.0007(4) -0.0008(4) -0.0028(4)
N3 0.0113(5) 0.0135(5) 0.0115(5) 0.0009(4) -0.0002(4) 0.0000(4)
N4 0.0172(5) 0.0152(5) 0.0155(5) -0.0022(4) -0.0002(4) 0.0005(4)
N5 0.0138(5) 0.0133(5) 0.0139(5) -0.0002(4) -0.0010(4) 0.0016(4)
C1 0.0150(6) 0.0164(6) 0.0102(5) -0.0005(4) 0.0011(4) -0.0045(5)
C2 0.0188(6) 0.0161(6) 0.0121(5) -0.0011(4) 0.0010(5) -0.0044(5)
C7 0.0197(6) 0.0171(6) 0.0127(6) -0.0029(5) 0.0011(5) -0.0026(5)
C8 0.0157(6) 0.0138(6) 0.0137(6) -0.0022(4) 0.0016(4) -0.0011(4)
C3 0.0258(7) 0.0208(7) 0.0126(6) -0.0001(5) -0.0016(5) -0.0069(5)
C4 0.0320(8) 0.0242(7) 0.0137(6) -0.0039(5) 0.0003(5) -0.0090(6)
C5 0.0342(8) 0.0223(7) 0.0188(7) -0.0081(5) 0.0028(6) -0.0036(6)
C6 0.0266(7) 0.0195(7) 0.0199(7) -0.0058(5) 0.0010(6) -0.0002(5)
C9 0.0118(5) 0.0160(6) 0.0122(5) 0.0023(4) 0.0000(4) -0.0011(4)
C10 0.0157(6) 0.0205(6) 0.0134(6) 0.0038(5) -0.0019(5) 0.0017(5)
C11 0.0160(6) 0.0199(6) 0.0160(6) 0.0039(5) -0.0012(5) 0.0054(5)
C12 0.0137(6) 0.0157(6) 0.0143(6) 0.0018(4) 0.0020(4) 0.0033(4)
C17 0.0113(5) 0.0135(5) 0.0123(5) 0.0012(4) 0.0009(4) 0.0011(4)
C13 0.0244(7) 0.0151(6) 0.0195(6) 0.0004(5) -0.0001(5) 0.0074(5)
C14 0.0252(7) 0.0137(6) 0.0180(6) -0.0005(5) 0.0011(5) 0.0017(5)
C15 0.0282(7) 0.0145(6) 0.0144(6) -0.0009(5) 0.0008(5) 0.0035(5)
C16 0.0194(6) 0.0138(6) 0.0133(6) -0.0013(4) -0.0032(5) 0.0028(5)
C18 0.0137(6) 0.0138(5) 0.0143(6) 0.0012(4) 0.0019(4) 0.0007(4)
C19 0.0178(6) 0.0149(6) 0.0181(6) 0.0008(5) 0.0023(5) 0.0047(5)
C20 0.0182(6) 0.0199(6) 0.0196(6) 0.0019(5) -0.0007(5) 0.0074(5)
C21 0.0146(6) 0.0184(6) 0.0156(6) 0.0018(5) -0.0009(5) 0.0039(5)
C26 0.0129(6) 0.0149(6) 0.0142(6) 0.0011(4) -0.0011(4) 0.0016(4)
C22A 0.0213(7) 0.0261(7) 0.0214(7) -0.0019(6) -0.0085(5) 0.0080(6)
C22B 0.0213(7) 0.0261(7) 0.0214(7) -0.0019(6) -0.0085(5) 0.0080(6)
C23A 0.028(3) 0.024(3) 0.019(3) -0.001(2) -0.013(2) 0.003(2)
C23B 0.0189(10) 0.0260(11) 0.0220(10) -0.0046(8) -0.0069(8) 0.0030(8)
C24A 0.025(4) 0.022(3) 0.022(4) -0.006(3) -0.008(3) 0.002(3)
C24B 0.0200(12) 0.0287(12) 0.0182(11) -0.0074(9) -0.0046(9) 0.0066(9)
C25A 0.0199(6) 0.0177(6) 0.0175(6) -0.0040(5) -0.0067(5) 0.0061(5)
C25B 0.0199(6) 0.0177(6) 0.0175(6) -0.0040(5) -0.0067(5) 0.0061(5)
C27 0.0311(9) 0.0518(11) 0.0185(7) -0.0025(7) -0.0001(6) -0.0095(8)
C28 0.0156(7) 0.0889(17) 0.0201(8) 0.0040(9) -0.0019(6) -0.0096(9)
S2A 0.0215(3) 0.0221(3) 0.0147(2) 0.00216(18) 0.00137(18) -0.00199(19)
O2A 0.0272(10) 0.0185(8) 0.0315(10) 0.0022(8) -0.0092(8) -0.0033(7)
C31A 0.0274(7) 0.0204(7) 0.0194(7) 0.0028(5) -0.0035(6) -0.0061(6)
C32A 0.0205(8) 0.0408(10) 0.0410(10) 0.0196(8) -0.0011(7) 0.0044(7)
S2B 0.0149(5) 0.0223(5) 0.0200(5) 0.0019(4) -0.0032(4) -0.0023(4)
O2B 0.027(2) 0.042(3) 0.037(2) 0.027(2) -0.0107(19) -0.0121(18)
C31B 0.0274(7) 0.0204(7) 0.0194(7) 0.0028(5) -0.0035(6) -0.0061(6)
C32B 0.0205(8) 0.0408(10) 0.0410(10) 0.0196(8) -0.0011(7) 0.0044(7)

loop_
_atom_type_symbol
_atom_type_description
_atom_type_scat_dispersion_real
_atom_type_scat_dispersion_imag
_atom_type_scat_source
C C 0.0033 0.0016 'International Tables Vol C Tables 4.2.6.8 and 6.1.1.4'
H H 0.0000 0.0000 'International Tables Vol C Tables 4.2.6.8 and 6.1.1.4'
S S 0.1246 0.1234 'International Tables Vol C Tables 4.2.6.8 and 6.1.1.4'
Fe Fe 0.3463 0.8444 'International Tables Vol C Tables 4.2.6.8 and 6.1.1.4'
N N 0.0061 0.0033 'International Tables Vol C Tables 4.2.6.8 and 6.1.1.4'
O O 0.0106 0.0060 'International Tables Vol C Tables 4.2.6.8 and 6.1.1.4'
Cl Cl 0.1484 0.1585 'International Tables Vol C Tables 4.2.6.8 and 6.1.1.4'

loop_
_exptl_crystal_face_index_h
_exptl_crystal_face_index_k
_exptl_crystal_face_index_l
_exptl_crystal_face_perp_dist
0.00 -1.00 0.00 0.0560
0.00 1.00 0.00 0.0250
0.00 0.00 -1.00 0.1670
0.00 0.00 1.00 0.1360
1.00 0.00 0.00 0.0850
-1.00 0.00 0.00 0.0030

loop_
_geom_angle_atom_site_label_1
_geom_angle_atom_site_label_2
_geom_angle_atom_site_label_3
_geom_angle
N1 Fe1 O1 97.65(5)
N1 Fe1 N3 88.67(5)
O1 Fe1 N3 83.09(5)
N1 Fe1 N5 88.96(5)
O1 Fe1 N5 85.95(5)
N3 Fe1 N5 168.37(4)
N1 Fe1 Cl1 112.75(4)
O1 Fe1 Cl1 149.51(3)
N3 Fe1 Cl1 94.95(4)
N5 Fe1 Cl1 96.47(4)
O1 S1 C27 105.74(8)
O1 S1 C28 103.81(9)
C27 S1 C28 98.22(9)
S1 O1 Fe1 123.19(7)
C1 N1 C8 109.18(11)
C1 N1 Fe1 124.95(9)
C8 N1 Fe1 124.93(9)
C1 N2 C9 126.05(12)
C9 N3 C17 119.17(11)
C9 N3 Fe1 123.25(9)
C17 N3 Fe1 117.49(9)
C8 N4 C18 126.20(12)
C18 N5 C26 119.00(12)
C18 N5 Fe1 123.12(9)
C26 N5 Fe1 117.66(9)
N2 C1 N1 130.03(12)
N2 C1 C2 121.17(12)
N1 C1 C2 108.80(12)
C3 C2 C7 121.27(13)
C3 C2 C1 132.14(13)
C7 C2 C1 106.59(12)
C6 C7 C2 121.35(13)
C6 C7 C8 131.89(14)
C2 C7 C8 106.77(12)
N4 C8 N1 129.98(12)
N4 C8 C7 121.44(13)
N1 C8 C7 108.59(11)
C2 C3 C4 117.60(14)
C2 C3 H3 121.2
C4 C3 H3 121.2
C3 C4 C5 120.94(14)
C3 C4 H4 119.5
C5 C4 H4 119.5
C6 C5 C4 121.15(14)
C6 C5 H5 119.4
C4 C5 H5 119.4
C7 C6 C5 117.68(15)
C7 C6 H6 121.2
C5 C6 H6 121.2
N3 C9 N2 125.23(12)
N3 C9 C10 120.48(12)
N2 C9 C10 114.29(12)
C11 C10 C9 119.74(13)
C11 C10 H10 120.1
C9 C10 H10 120.1
C10 C11 C12 120.11(13)
C10 C11 H11 119.9
C12 C11 H11 119.9
C17 C12 C11 117.45(13)
C17 C12 C13 122.57(12)
C11 C12 C13 119.98(12)
N3 C17 C12 122.81(12)
N3 C17 C16 116.44(11)
C12 C17 C16 120.74(12)
C12 C13 C14 114.00(12)
C12 C13 H13A 108.8
C14 C13 H13A 108.8
C12 C13 H13B 108.8
C14 C13 H13B 108.8
H13A C13 H13B 107.6
C15 C14 C13 110.12(12)
C15 C14 H14A 109.6
C13 C14 H14A 109.6
C15 C14 H14B 109.6
C13 C14 H14B 109.6
H14A C14 H14B 108.2
C14 C15 C16 110.07(12)
C14 C15 H15A 109.6
C16 C15 H15A 109.6
C14 C15 H15B 109.6
C16 C15 H15B 109.6
H15A C15 H15B 108.2
C17 C16 C15 112.57(11)
C17 C16 H16A 109.1
C15 C16 H16A 109.1
C17 C16 H16B 109.1
C15 C16 H16B 109.1
H16A C16 H16B 107.8
N5 C18 N4 125.55(12)
N5 C18 C19 120.49(13)
N4 C18 C19 113.93(12)
C20 C19 C18 119.73(13)
C20 C19 H19 120.1
C18 C19 H19 120.1
C19 C20 C21 120.32(13)
C19 C20 H20 119.8
C21 C20 H20 119.8
C26 C21 C20 117.25(13)
C26 C21 C22A 122.34(13)
C20 C21 C22A 120.40(12)
N5 C26 C21 122.82(13)
N5 C26 C25A 116.26(11)
C21 C26 C25A 120.92(12)
C21 C22A C23A 111.7(2)
C21 C22A H22A 109.3
C23A C22A H22A 109.3
C21 C22A H22B 109.3
C23A C22A H22B 109.3
H22A C22A H22B 107.9
C24A C23A C22A 107.2(5)
C24A C23A H23A 110.3
C22A C23A H23A 110.3
C24A C23A H23B 110.3
C22A C23A H23B 110.3
H23A C23A H23B 108.5
C24B C23B H23C 109.9
C24B C23B H23D 109.9
H23C C23B H23D 108.3
C23A C24A C25A 111.6(6)
C23A C24A H24A 109.3
C25A C24A H24A 109.3
C23A C24A H24B 109.3
C25A C24A H24B 109.3
H24A C24A H24B 108.0
C23B C24B H24C 109.7
C23B C24B H24D 109.7
H24C C24B H24D 108.2
C26 C25A C24A 111.5(3)
C26 C25A H25A 109.3
C24A C25A H25A 109.3
C26 C25A H25B 109.3
C24A C25A H25B 109.3
H25A C25A H25B 108.0
S1 C27 H27A 109.5
S1 C27 H27B 109.5
H27A C27 H27B 109.5
S1 C27 H27C 109.5
H27A C27 H27C 109.5
H27B C27 H27C 109.5
S1 C28 H28A 109.5
S1 C28 H28B 109.5
H28A C28 H28B 109.5
S1 C28 H28C 109.5
H28A C28 H28C 109.5
H28B C28 H28C 109.5
O2A S2A C31A 106.06(10)
O2A S2A C32A 104.80(11)
C31A S2A C32A 96.28(8)

loop_
_geom_bond_atom_site_label_1
_geom_bond_atom_site_label_2
_geom_bond_distance
Fe1 N1 1.9955(13)
Fe1 O1 2.1405(12)
Fe1 N3 2.1667(13)
Fe1 N5 2.1718(13)
Fe1 Cl1 2.3407(9)
S1 O1 1.5190(12)
S1 C27 1.7713(19)
S1 C28 1.787(2)
N1 C1 1.3752(17)
N1 C8 1.3806(18)
N2 C1 1.2994(18)
N2 C9 1.3977(18)
N3 C9 1.3539(17)
N3 C17 1.3599(17)
N4 C8 1.2961(18)
N4 C18 1.3935(18)
N5 C18 1.3548(17)
N5 C26 1.3646(17)
C1 C2 1.4846(19)
C2 C3 1.388(2)
C2 C7 1.394(2)
C7 C6 1.384(2)
C7 C8 1.4832(19)
C3 C4 1.396(2)
C3 H3 0.9500
C4 C5 1.397(2)
C4 H4 0.9500
C5 C6 1.393(2)
C5 H5 0.9500
C6 H6 0.9500
C9 C10 1.4061(19)
C10 C11 1.376(2)
C10 H10 0.9500
C11 C12 1.397(2)
C11 H11 0.9500
C12 C17 1.3932(18)
C12 C13 1.508(2)
C17 C16 1.5086(19)
C13 C14 1.524(2)
C13 H13A 0.9900
C13 H13B 0.9900
C14 C15 1.524(2)
C14 H14A 0.9900
C14 H14B 0.9900
C15 C16 1.5271(19)
C15 H15A 0.9900
C15 H15B 0.9900
C16 H16A 0.9900
C16 H16B 0.9900
C18 C19 1.4051(19)
C19 C20 1.373(2)
C19 H19 0.9500
C20 C21 1.398(2)
C20 H20 0.9500
C21 C26 1.3919(18)
C21 C22A 1.512(2)
C26 C25A 1.512(2)
C22A C23A 1.542(6)
C22A H22A 0.9900
C22A H22B 0.9900
C23A C24A 1.500(10)
C23A H23A 0.9900
C23A H23B 0.9900
C23B C24B 1.530(4)
C23B H23C 0.9900
C23B H23D 0.9900
C24A C25A 1.527(7)
C24A H24A 0.9900
C24A H24B 0.9900
C24B H24C 0.9900
C24B H24D 0.9900
C25A H25A 0.9900
C25A H25B 0.9900
C27 H27A 0.9800
C27 H27B 0.9800
C27 H27C 0.9800
C28 H28A 0.9800
C28 H28B 0.9800
C28 H28C 0.9800
S2A O2A 1.498(2)
S2A C31A 1.7895(18)
S2A C32A 1.7921(19)
C31A H31D 0.9800
C31A H31E 0.9800
C31A H31F 0.9800
C32A H32D 0.9800
C32A H32E 0.9800
C32A H32F 0.9800
S2B O2B 1.484(4)

loop_
_geom_torsion_atom_site_label_1
_geom_torsion_atom_site_label_2
_geom_torsion_atom_site_label_3
_geom_torsion_atom_site_label_4
_geom_torsion
C27 S1 O1 Fe1 115.27(9)
C28 S1 O1 Fe1 -141.89(9)
N1 Fe1 O1 S1 -52.04(8)
N3 Fe1 O1 S1 -139.75(8)
N5 Fe1 O1 S1 36.36(8)
Cl1 Fe1 O1 S1 132.22(6)
O1 Fe1 N1 C1 -95.75(11)
N3 Fe1 N1 C1 -12.91(11)
N5 Fe1 N1 C1 178.48(11)
Cl1 Fe1 N1 C1 81.90(11)
O1 Fe1 N1 C8 96.54(11)
N3 Fe1 N1 C8 179.39(11)
N5 Fe1 N1 C8 10.77(11)
Cl1 Fe1 N1 C8 -85.80(11)
N1 Fe1 N3 C9 12.72(10)
O1 Fe1 N3 C9 110.59(11)
N5 Fe1 N3 C9 91.0(2)
Cl1 Fe1 N3 C9 -100.01(10)
N1 Fe1 N3 C17 -170.61(10)
O1 Fe1 N3 C17 -72.74(10)
N5 Fe1 N3 C17 -92.3(2)
Cl1 Fe1 N3 C17 76.67(9)
N1 Fe1 N5 C18 -7.41(11)
O1 Fe1 N5 C18 -105.16(11)
N3 Fe1 N5 C18 -85.7(2)
Cl1 Fe1 N5 C18 105.37(11)
N1 Fe1 N5 C26 167.10(10)
O1 Fe1 N5 C26 69.35(10)
N3 Fe1 N5 C26 88.9(2)
Cl1 Fe1 N5 C26 -80.12(10)
C9 N2 C1 N1 4.0(2)
C9 N2 C1 C2 -176.34(12)
C8 N1 C1 N2 177.22(14)
Fe1 N1 C1 N2 7.9(2)
C8 N1 C1 C2 -2.43(15)
Fe1 N1 C1 C2 -171.78(9)
N2 C1 C2 C3 1.5(2)
N1 C1 C2 C3 -178.84(15)
N2 C1 C2 C7 -178.61(12)
N1 C1 C2 C7 1.08(15)
C3 C2 C7 C6 0.7(2)
C1 C2 C7 C6 -179.21(13)
C3 C2 C7 C8 -179.48(13)
C1 C2 C7 C8 0.59(15)
C18 N4 C8 N1 -4.6(2)
C18 N4 C8 C7 175.78(13)
C1 N1 C8 N4 -176.90(14)
Fe1 N1 C8 N4 -7.5(2)
C1 N1 C8 C7 2.80(15)
Fe1 N1 C8 C7 172.15(9)
C6 C7 C8 N4 -2.6(2)
C2 C7 C8 N4 177.65(13)
C6 C7 C8 N1 177.69(15)
C2 C7 C8 N1 -2.08(15)
C7 C2 C3 C4 -0.1(2)
C1 C2 C3 C4 179.78(14)
C2 C3 C4 C5 -0.1(2)
C3 C4 C5 C6 -0.3(2)
C2 C7 C6 C5 -1.1(2)
C8 C7 C6 C5 179.20(15)
C4 C5 C6 C7 0.9(2)
C17 N3 C9 N2 176.34(12)
Fe1 N3 C9 N2 -7.04(18)
C17 N3 C9 C10 -3.92(18)
Fe1 N3 C9 C10 172.70(10)
C1 N2 C9 N3 -3.9(2)
C1 N2 C9 C10 176.36(13)
N3 C9 C10 C11 3.7(2)
N2 C9 C10 C11 -176.59(12)
C9 C10 C11 C12 0.4(2)
C10 C11 C12 C17 -4.0(2)
C10 C11 C12 C13 175.62(13)
C9 N3 C17 C12 0.16(19)
Fe1 N3 C17 C12 -176.65(10)
C9 N3 C17 C16 -178.71(11)
Fe1 N3 C17 C16 4.48(15)
C11 C12 C17 N3 3.8(2)
C13 C12 C17 N3 -175.80(12)
C11 C12 C17 C16 -177.39(12)
C13 C12 C17 C16 3.0(2)
C17 C12 C13 C14 9.3(2)
C11 C12 C13 C14 -170.27(13)
C12 C13 C14 C15 -41.77(17)
C13 C14 C15 C16 63.10(16)
N3 C17 C16 C15 -163.06(12)
C12 C17 C16 C15 18.05(18)
C14 C15 C16 C17 -50.70(16)
C26 N5 C18 N4 -174.57(12)
Fe1 N5 C18 N4 -0.13(19)
C26 N5 C18 C19 3.19(19)
Fe1 N5 C18 C19 177.63(10)
C8 N4 C18 N5 8.4(2)
C8 N4 C18 C19 -169.52(13)
N5 C18 C19 C20 -5.9(2)
N4 C18 C19 C20 172.15(13)
C18 C19 C20 C21 2.5(2)
C19 C20 C21 C26 3.2(2)
C19 C20 C21 C22A -175.97(14)
C18 N5 C26 C21 2.8(2)
Fe1 N5 C26 C21 -171.90(11)
C18 N5 C26 C25A -177.75(12)
Fe1 N5 C26 C25A 7.50(16)
C20 C21 C26 N5 -6.0(2)
C22A C21 C26 N5 173.13(13)
C20 C21 C26 C25A 174.61(13)
C22A C21 C26 C25A -6.3(2)
C26 C21 C22A C23A 23.1(3)
C20 C21 C22A C23A -157.8(3)
C21 C22A C23A C24A -51.5(6)
C22A C23A C24A C25A 67.0(8)
N5 C26 C25A C24A -160.8(4)
C21 C26 C25A C24A 18.6(5)
C23A C24A C25A C26 -49.9(8)
